data_7150379
loop_
_publ_author_name
'Pasini, Dario'
'Righetti, Pier Paolo'
'Zema, Michele'

_publ_section_title
;
 C2 symmetrical double chromophores: cooperativity effects in
 lanthanide ion complexation.
;
_journal_issue 12
_journal_name_full 'Organic &amp; biomolecular chemistry'
_journal_page_first 1764
_journal_page_last 1769
_journal_paper_doi 10.1039/b403494e
_journal_volume 2
_journal_year 2004
_chemical_formula_sum 'C32 H38.6 N2 O10.3'
_chemical_formula_weight 615.77
_chemical_name_systematic
;
?
;
_space_group_IT_number 2
_symmetry_cell_setting triclinic
_symmetry_space_group_name_Hall '-P 1'
_symmetry_space_group_name_H-M 'P -1'
_atom_sites_solution_hydrogens geom
_atom_sites_solution_primary direct
_atom_sites_solution_secondary difmap
_audit_creation_method SHELXL-97
_cell_angle_alpha 92.1(2)
_cell_angle_beta 104.70(17)
_cell_angle_gamma 70.09(9)
_cell_formula_units_Z 2
_cell_length_a 11.431(10)
_cell_length_b 14.985(15)
_cell_length_c 10.19(3)
_cell_measurement_reflns_used 24
_cell_measurement_temperature 293(2)
_cell_measurement_theta_max 12.47
_cell_measurement_theta_min 5.04
_cell_volume 1585(5)
_computing_cell_refinement 'local software'
_computing_data_collection 'local software'
_computing_data_reduction 'local software'
_computing_molecular_graphics 'Ortep-3 (Farrugia, 1997)'
_computing_publication_material 'WinGX (Farrugia, 1999)'
_computing_structure_refinement 'SHELXL-97 (Sheldrick, 1997)'
_computing_structure_solution 'SHELXS-97 (Sheldrick, 1997)'
_diffrn_ambient_temperature 293(2)
_diffrn_measured_fraction_theta_full 0.999
_diffrn_measured_fraction_theta_max 0.999
_diffrn_measurement_device_type 'Philips PW1100'
_diffrn_measurement_method \w/2\q
_diffrn_radiation_monochromator graphite
_diffrn_radiation_source 'fine-focus sealed tube'
_diffrn_radiation_type MoK\a
_diffrn_radiation_wavelength 0.71073
_diffrn_reflns_av_R_equivalents 0.0639
_diffrn_reflns_av_sigmaI/netI 0.1286
_diffrn_reflns_limit_h_max 10
_diffrn_reflns_limit_h_min -10
_diffrn_reflns_limit_k_max 14
_diffrn_reflns_limit_k_min -14
_diffrn_reflns_limit_l_max 9
_diffrn_reflns_limit_l_min 0
_diffrn_reflns_number 3175
_diffrn_reflns_theta_full 20.00
_diffrn_reflns_theta_max 20.00
_diffrn_reflns_theta_min 2.07
_diffrn_standards_decay_% 0.00
_diffrn_standards_interval_count 200
_diffrn_standards_number 3
_exptl_absorpt_coefficient_mu 0.097
_exptl_absorpt_correction_type none
_exptl_crystal_colour yellow
_exptl_crystal_density_diffrn 1.289
_exptl_crystal_density_method 'not measured'
_exptl_crystal_description prism
_exptl_crystal_F_000 652.8
_exptl_crystal_size_max 0.40
_exptl_crystal_size_mid 0.10
_exptl_crystal_size_min 0.05
_refine_diff_density_max 0.236
_refine_diff_density_min -0.217
_refine_diff_density_rms 0.053
_refine_ls_extinction_coef 0.003(2)
_refine_ls_extinction_expression Fc^*^=kFc[1+0.001xFc^2^\l^3^/sin(2\q)]^-1/4^
_refine_ls_extinction_method SHELXL
_refine_ls_goodness_of_fit_ref 1.094
_refine_ls_hydrogen_treatment mixed
_refine_ls_matrix_type full
_refine_ls_number_parameters 411
_refine_ls_number_reflns 2952
_refine_ls_number_restraints 0
_refine_ls_restrained_S_all 1.094
_refine_ls_R_factor_all 0.1944
_refine_ls_R_factor_gt 0.0854
_refine_ls_shift/su_max 0.000
_refine_ls_shift/su_mean 0.000
_refine_ls_structure_factor_coef Fsqd
_refine_ls_weighting_details 'calc w=1/[\s^2^(Fo^2^)+(0.0846P)^2^+0.2761P] where P=(Fo^2^+2Fc^2^)/3'
_refine_ls_weighting_scheme calc
_refine_ls_wR_factor_gt 0.1767
_refine_ls_wR_factor_ref 0.2221
_reflns_number_gt 1332
_reflns_number_total 2952
_reflns_threshold_expression >2sigma(I)
_cod_data_source_file b403494e.txt
_cod_data_source_block rig2
_cod_original_cell_volume 1585(6)
_cod_original_formula_sum 'C32 H38.6 N2 O10.30'
_cod_database_code 7150379

loop_
_symmetry_equiv_pos_as_xyz
'x, y, z'
'-x, -y, -z'

loop_
_atom_site_label
_atom_site_type_symbol
_atom_site_fract_x
_atom_site_fract_y
_atom_site_fract_z
_atom_site_U_iso_or_equiv
_atom_site_adp_type
_atom_site_occupancy
_atom_site_symmetry_multiplicity
_atom_site_calc_flag
_atom_site_refinement_flags
_atom_site_disorder_assembly
_atom_site_disorder_group
O1 O 0.5422(8) 0.2148(6) 0.5813(7) 0.091(3) Uani 1 1 d . . .
O2 O 0.6702(6) 0.2680(5) 0.4998(7) 0.0542(19) Uani 1 1 d . . .
O3 O 0.7001(7) 0.4479(5) 0.4925(6) 0.070(2) Uani 1 1 d . . .
O4 O 0.8129(7) 0.5594(5) 0.6681(7) 0.061(2) Uani 1 1 d . . .
O5 O 1.0015(8) 0.5827(6) 0.7480(7) 0.086(3) Uani 1 1 d . . .
O6 O 0.6291(8) 0.6505(6) 0.8573(7) 0.079(3) Uani 1 1 d . . .
O7 O 0.7628(6) 0.5111(6) 0.9495(7) 0.066(2) Uani 1 1 d . . .
O8 O 0.7677(8) 0.3204(7) 0.9747(7) 0.077(2) Uani 1 1 d . . .
O9 O 0.7890(7) 0.1649(5) 0.8124(7) 0.066(2) Uani 1 1 d . . .
O10 O 0.9171(8) 0.0185(6) 0.7828(8) 0.089(3) Uani 1 1 d . . .
N1 N 0.6289(10) 0.0209(8) -0.0674(10) 0.079(3) Uani 1 1 d . . .
N2 N 0.8849(9) 0.7755(6) 1.5097(9) 0.070(3) Uani 1 1 d . . .
C1 C 0.7571(12) 0.1136(9) 0.5948(12) 0.063(3) Uani 1 1 d . . .
C2 C 0.6453(13) 0.2014(10) 0.5625(11) 0.061(3) Uani 1 1 d . . .
C3 C 0.5663(10) 0.3554(8) 0.4603(10) 0.061(3) Uani 1 1 d . . .
H3A H 0.5397 0.3845 0.5394 0.074 Uiso 1 1 calc R . .
H3B H 0.4934 0.3443 0.3983 0.074 Uiso 1 1 calc R . .
C4 C 0.6111(11) 0.4187(8) 0.3927(10) 0.075(4) Uani 1 1 d . . .
H4A H 0.6520 0.3852 0.3240 0.090 Uiso 1 1 calc R . .
H4B H 0.5386 0.4737 0.3488 0.090 Uiso 1 1 calc R . .
C5 C 0.7422(11) 0.5152(8) 0.4422(10) 0.068(3) Uani 1 1 d . . .
H5A H 0.6727 0.5759 0.4218 0.082 Uiso 1 1 calc R . .
H5B H 0.7673 0.4941 0.3591 0.082 Uiso 1 1 calc R . .
C6 C 0.8561(10) 0.5262(7) 0.5481(10) 0.059(3) Uani 1 1 d . . .
H6A H 0.9260 0.4657 0.5689 0.071 Uiso 1 1 calc R . .
H6B H 0.8866 0.5716 0.5145 0.071 Uiso 1 1 calc R . .
C7 C 0.9020(13) 0.5842(7) 0.7673(12) 0.062(3) Uani 1 1 d . . .
C8 C 0.8556(10) 0.6118(7) 0.8898(10) 0.053(3) Uani 1 1 d . . .
C9 C 0.7352(12) 0.5978(9) 0.8932(10) 0.053(3) Uani 1 1 d . . .
C10 C 0.6564(11) 0.4857(9) 0.9658(12) 0.079(4) Uani 1 1 d . . .
H10A H 0.6028 0.4802 0.8775 0.095 Uiso 1 1 calc R . .
H10B H 0.6041 0.5346 1.0125 0.095 Uiso 1 1 calc R . .
C11 C 0.7069(12) 0.3941(11) 1.0453(12) 0.093(4) Uani 1 1 d . . .
H11A H 0.7672 0.3982 1.1295 0.111 Uiso 1 1 calc R . .
H11B H 0.6365 0.3813 1.0679 0.111 Uiso 1 1 calc R . .
C12 C 0.7813(12) 0.2290(9) 1.0270(11) 0.079(4) Uani 1 1 d . . .
H12A H 0.6972 0.2230 1.0131 0.094 Uiso 1 1 calc R . .
H12B H 0.8218 0.2219 1.1238 0.094 Uiso 1 1 calc R . .
C13 C 0.8616(12) 0.1539(9) 0.9553(11) 0.088(4) Uani 1 1 d . . .
H13A H 0.9439 0.1618 0.9638 0.105 Uiso 1 1 calc R . .
H13B H 0.8770 0.0913 0.9933 0.105 Uiso 1 1 calc R . .
C14 C 0.8325(13) 0.0908(10) 0.7377(12) 0.067(4) Uani 1 1 d . . .
C15 C 0.7955(10) 0.0526(8) 0.5048(12) 0.068(3) Uani 1 1 d . . .
H15 H 0.8679 0.0005 0.5428 0.081 Uiso 1 1 calc R . .
C16 C 0.7478(11) 0.0494(8) 0.3562(11) 0.054(3) Uani 1 1 d . . .
C17 C 0.6351(11) 0.1143(8) 0.2774(12) 0.064(3) Uani 1 1 d . . .
H17 H 0.5847 0.1640 0.3182 0.077 Uiso 1 1 calc R . .
C18 C 0.5971(10) 0.1055(8) 0.1379(12) 0.060(3) Uani 1 1 d . . .
H18 H 0.5223 0.1508 0.0874 0.073 Uiso 1 1 calc R . .
C19 C 0.6655(11) 0.0326(9) 0.0716(12) 0.057(3) Uani 1 1 d . . .
C20 C 0.7796(12) -0.0336(8) 0.1492(13) 0.070(3) Uani 1 1 d . . .
H20 H 0.8292 -0.0834 0.1079 0.084 Uiso 1 1 calc R . .
C21 C 0.8185(10) -0.0242(8) 0.2900(13) 0.066(3) Uani 1 1 d . . .
H21 H 0.8941 -0.0687 0.3407 0.080 Uiso 1 1 calc R . .
C22 C 0.5192(11) 0.0914(8) -0.1501(11) 0.082(4) Uani 1 1 d . . .
H22A H 0.4436 0.0933 -0.1238 0.123 Uiso 1 1 calc R . .
H22B H 0.5104 0.0761 -0.2436 0.123 Uiso 1 1 calc R . .
H22C H 0.5299 0.1523 -0.1387 0.123 Uiso 1 1 calc R . .
C23 C 0.6989(11) -0.0630(9) -0.1290(12) 0.097(4) Uani 1 1 d . . .
H23A H 0.7845 -0.0634 -0.1215 0.145 Uiso 1 1 calc R . .
H23B H 0.6552 -0.0615 -0.2232 0.145 Uiso 1 1 calc R . .
H23C H 0.7031 -0.1192 -0.0830 0.145 Uiso 1 1 calc R . .
C24 C 0.9282(9) 0.6449(7) 0.9921(11) 0.054(3) Uani 1 1 d . . .
H24 H 1.0026 0.6483 0.9747 0.065 Uiso 1 1 calc R . .
C25 C 0.9107(11) 0.6754(7) 1.1212(11) 0.057(3) Uani 1 1 d . . .
C26 C 0.7997(11) 0.6963(7) 1.1644(11) 0.062(3) Uani 1 1 d . . .
H26 H 0.7276 0.6885 1.1051 0.074 Uiso 1 1 calc R . .
C27 C 0.7907(10) 0.7281(7) 1.2910(11) 0.057(3) Uani 1 1 d . . .
H27 H 0.7140 0.7401 1.3155 0.069 Uiso 1 1 calc R . .
C28 C 0.8962(12) 0.7429(7) 1.3842(11) 0.058(3) Uani 1 1 d . . .
C29 C 1.0056(11) 0.7224(8) 1.3411(12) 0.065(3) Uani 1 1 d . . .
H29 H 1.0774 0.7307 1.4001 0.079 Uiso 1 1 calc R . .
C30 C 1.0153(10) 0.6902(7) 1.2159(12) 0.065(3) Uani 1 1 d . . .
H30 H 1.0927 0.6778 1.1925 0.079 Uiso 1 1 calc R . .
C32 C 0.9995(11) 0.7825(8) 1.6095(11) 0.096(4) Uani 1 1 d . . .
H32A H 1.0621 0.7200 1.6345 0.145 Uiso 1 1 calc R . .
H32B H 0.9754 0.8112 1.6888 0.145 Uiso 1 1 calc R . .
H32C H 1.0358 0.8207 1.5704 0.145 Uiso 1 1 calc R . .
C31 C 0.7662(12) 0.8044(9) 1.5466(11) 0.088(4) Uani 1 1 d . . .
H31A H 0.7065 0.8593 1.4910 0.132 Uiso 1 1 calc R . .
H31B H 0.7802 0.8196 1.6404 0.132 Uiso 1 1 calc R . .
H31C H 0.7317 0.7536 1.5336 0.132 Uiso 1 1 calc R . .
O11 O 0.512(4) 0.348(3) 0.810(3) 0.178(16) Uani 0.30 1 d P . .

loop_
_atom_site_aniso_label
_atom_site_aniso_U_11
_atom_site_aniso_U_22
_atom_site_aniso_U_33
_atom_site_aniso_U_23
_atom_site_aniso_U_13
_atom_site_aniso_U_12
O1 0.062(6) 0.136(8) 0.078(6) 0.015(5) 0.013(5) -0.042(6)
O2 0.056(5) 0.041(5) 0.061(5) -0.006(4) 0.008(4) -0.017(4)
O3 0.087(6) 0.087(6) 0.044(4) -0.005(4) 0.005(4) -0.050(5)
O4 0.067(5) 0.074(5) 0.054(5) -0.006(4) 0.026(4) -0.032(4)
O5 0.075(6) 0.138(8) 0.067(6) -0.005(5) 0.025(5) -0.058(6)
O6 0.051(5) 0.082(6) 0.081(6) -0.005(5) -0.002(5) -0.007(5)
O7 0.052(5) 0.099(7) 0.056(5) 0.004(5) 0.015(4) -0.036(5)
O8 0.099(6) 0.087(7) 0.072(6) -0.023(5) 0.034(5) -0.060(5)
O9 0.075(5) 0.071(6) 0.045(5) 0.006(4) -0.007(4) -0.031(5)
O10 0.090(7) 0.077(6) 0.072(6) 0.007(5) -0.012(5) -0.017(5)
N1 0.067(7) 0.105(9) 0.052(7) 0.004(7) -0.005(6) -0.029(7)
N2 0.066(7) 0.080(7) 0.051(7) -0.017(5) 0.002(6) -0.022(6)
C1 0.073(9) 0.056(9) 0.050(9) 0.007(7) -0.002(7) -0.022(8)
C2 0.052(9) 0.088(11) 0.047(7) 0.004(7) 0.000(7) -0.040(9)
C3 0.070(8) 0.060(9) 0.052(7) -0.018(6) -0.002(6) -0.033(8)
C4 0.083(9) 0.068(9) 0.051(7) -0.016(7) -0.010(7) -0.017(7)
C5 0.082(9) 0.070(9) 0.060(8) 0.001(7) 0.038(7) -0.020(7)
C6 0.058(8) 0.077(8) 0.052(7) -0.007(6) 0.027(6) -0.027(6)
C7 0.062(9) 0.056(8) 0.069(9) 0.002(6) 0.009(8) -0.026(7)
C8 0.045(8) 0.066(8) 0.046(8) -0.004(6) 0.011(6) -0.020(6)
C9 0.051(9) 0.064(10) 0.034(7) -0.003(6) 0.002(6) -0.012(8)
C10 0.060(8) 0.101(11) 0.077(9) 0.025(8) 0.012(7) -0.029(8)
C11 0.081(10) 0.151(15) 0.069(9) -0.020(11) 0.028(8) -0.063(10)
C12 0.100(10) 0.088(11) 0.058(8) 0.008(8) -0.002(8) -0.059(9)
C13 0.092(10) 0.107(12) 0.049(8) 0.018(8) -0.024(7) -0.045(9)
C14 0.072(10) 0.066(10) 0.067(11) 0.013(9) 0.010(8) -0.031(8)
C15 0.061(8) 0.056(9) 0.079(10) 0.021(8) -0.005(7) -0.026(7)
C16 0.047(8) 0.038(7) 0.070(9) 0.006(7) -0.001(7) -0.014(6)
C17 0.071(9) 0.051(8) 0.064(8) -0.015(7) 0.009(7) -0.020(7)
C18 0.061(8) 0.052(8) 0.070(9) -0.007(7) 0.014(7) -0.024(7)
C19 0.048(8) 0.066(9) 0.071(9) -0.005(8) 0.019(8) -0.036(7)
C20 0.062(9) 0.071(9) 0.080(10) -0.008(8) 0.019(8) -0.027(8)
C21 0.048(8) 0.054(9) 0.088(10) 0.008(7) 0.007(8) -0.013(7)
C22 0.089(10) 0.108(11) 0.061(8) -0.015(8) 0.011(8) -0.054(9)
C23 0.101(10) 0.104(11) 0.090(10) -0.041(9) 0.049(8) -0.026(9)
C24 0.046(7) 0.051(7) 0.061(8) 0.007(6) 0.000(6) -0.020(6)
C25 0.051(8) 0.070(9) 0.053(8) -0.012(6) 0.004(7) -0.034(7)
C26 0.055(8) 0.078(9) 0.057(8) -0.003(7) -0.003(6) -0.039(7)
C27 0.052(8) 0.060(8) 0.056(8) 0.003(6) 0.009(7) -0.016(6)
C28 0.062(9) 0.055(8) 0.051(8) -0.003(6) -0.004(7) -0.027(7)
C29 0.036(8) 0.081(9) 0.071(9) -0.004(7) -0.005(7) -0.023(6)
C30 0.062(9) 0.061(8) 0.072(9) -0.001(7) 0.015(8) -0.021(7)
C32 0.118(11) 0.102(11) 0.061(8) 0.002(7) -0.019(8) -0.057(9)
C31 0.085(10) 0.100(11) 0.068(9) -0.022(7) 0.014(8) -0.023(8)
O11 0.19(4) 0.16(3) 0.12(3) 0.00(2) 0.03(3) 0.00(3)

loop_
_atom_type_symbol
_atom_type_description
_atom_type_scat_dispersion_real
_atom_type_scat_dispersion_imag
_atom_type_scat_source
C C 0.0033 0.0016 'International Tables Vol C Tables 4.2.6.8 and 6.1.1.4'
H H 0.0000 0.0000 'International Tables Vol C Tables 4.2.6.8 and 6.1.1.4'
N N 0.0061 0.0033 'International Tables Vol C Tables 4.2.6.8 and 6.1.1.4'
O O 0.0106 0.0060 'International Tables Vol C Tables 4.2.6.8 and 6.1.1.4'

loop_
_geom_angle_atom_site_label_1
_geom_angle_atom_site_label_2
_geom_angle_atom_site_label_3
_geom_angle
_geom_angle_site_symmetry_1
_geom_angle_site_symmetry_3
_geom_angle_publ_flag
C2 O2 C3 115.7(9) . . ?
C5 O3 C4 113.8(9) . . ?
C7 O4 C6 113.8(8) . . ?
C9 O7 C10 117.2(9) . . ?
C11 O8 C12 113.1(10) . . ?
C14 O9 C13 114.6(9) . . ?
C19 N1 C22 119.2(11) . . ?
C19 N1 C23 121.4(10) . . ?
C22 N1 C23 119.4(10) . . ?
C28 N2 C31 122.5(9) . . ?
C28 N2 C32 119.0(10) . . ?
C31 N2 C32 118.4(9) . . ?
C15 C1 C2 124.5(11) . . ?
C15 C1 C14 117.2(12) . . ?
C2 C1 C14 118.3(12) . . ?
O1 C2 O2 121.8(12) . . ?
O1 C2 C1 126.9(12) . . ?
O2 C2 C1 111.1(11) . . ?
O2 C3 C4 108.0(9) . . ?
O2 C3 H3A 110.1 . . ?
C4 C3 H3A 110.1 . . ?
O2 C3 H3B 110.1 . . ?
C4 C3 H3B 110.1 . . ?
H3A C3 H3B 108.4 . . ?
O3 C4 C3 108.4(9) . . ?
O3 C4 H4A 110.0 . . ?
C3 C4 H4A 110.0 . . ?
O3 C4 H4B 110.0 . . ?
C3 C4 H4B 110.0 . . ?
H4A C4 H4B 108.4 . . ?
O3 C5 C6 109.3(9) . . ?
O3 C5 H5A 109.8 . . ?
C6 C5 H5A 109.8 . . ?
O3 C5 H5B 109.8 . . ?
C6 C5 H5B 109.8 . . ?
H5A C5 H5B 108.3 . . ?
O4 C6 C5 107.4(8) . . ?
O4 C6 H6A 110.2 . . ?
C5 C6 H6A 110.2 . . ?
O4 C6 H6B 110.2 . . ?
C5 C6 H6B 110.2 . . ?
H6A C6 H6B 108.5 . . ?
O5 C7 O4 121.0(11) . . ?
O5 C7 C8 127.8(11) . . ?
O4 C7 C8 111.2(11) . . ?
C24 C8 C7 118.1(10) . . ?
C24 C8 C9 124.9(10) . . ?
C7 C8 C9 116.9(10) . . ?
O6 C9 O7 121.7(11) . . ?
O6 C9 C8 129.0(12) . . ?
O7 C9 C8 109.2(10) . . ?
O7 C10 C11 109.1(9) . . ?
O7 C10 H10A 109.9 . . ?
C11 C10 H10A 109.9 . . ?
O7 C10 H10B 109.9 . . ?
C11 C10 H10B 109.9 . . ?
H10A C10 H10B 108.3 . . ?
O8 C11 C10 111.7(11) . . ?
O8 C11 H11A 109.3 . . ?
C10 C11 H11A 109.3 . . ?
O8 C11 H11B 109.3 . . ?
C10 C11 H11B 109.3 . . ?
H11A C11 H11B 107.9 . . ?
O8 C12 C13 109.0(11) . . ?
O8 C12 H12A 109.9 . . ?
C13 C12 H12A 109.9 . . ?
O8 C12 H12B 109.9 . . ?
C13 C12 H12B 109.9 . . ?
H12A C12 H12B 108.3 . . ?
O9 C13 C12 106.4(10) . . ?
O9 C13 H13A 110.5 . . ?
C12 C13 H13A 110.5 . . ?
O9 C13 H13B 110.5 . . ?
C12 C13 H13B 110.5 . . ?
H13A C13 H13B 108.6 . . ?
O10 C14 O9 124.2(12) . . ?
O10 C14 C1 126.6(13) . . ?
O9 C14 C1 109.2(12) . . ?
C1 C15 C16 133.7(11) . . ?
C1 C15 H15 113.2 . . ?
C16 C15 H15 113.2 . . ?
C17 C16 C21 117.3(10) . . ?
C17 C16 C15 124.3(11) . . ?
C21 C16 C15 118.4(11) . . ?
C16 C17 C18 120.4(10) . . ?
C16 C17 H17 119.8 . . ?
C18 C17 H17 119.8 . . ?
C19 C18 C17 122.8(11) . . ?
C19 C18 H18 118.6 . . ?
C17 C18 H18 118.6 . . ?
C18 C19 N1 124.2(12) . . ?
C18 C19 C20 117.6(11) . . ?
N1 C19 C20 118.1(12) . . ?
C19 C20 C21 119.5(11) . . ?
C19 C20 H20 120.3 . . ?
C21 C20 H20 120.3 . . ?
C16 C21 C20 122.3(11) . . ?
C16 C21 H21 118.8 . . ?
C20 C21 H21 118.8 . . ?
N1 C22 H22A 109.5 . . ?
N1 C22 H22B 109.5 . . ?
H22A C22 H22B 109.5 . . ?
N1 C22 H22C 109.5 . . ?
H22A C22 H22C 109.5 . . ?
H22B C22 H22C 109.5 . . ?
N1 C23 H23A 109.5 . . ?
N1 C23 H23B 109.5 . . ?
H23A C23 H23B 109.5 . . ?
N1 C23 H23C 109.5 . . ?
H23A C23 H23C 109.5 . . ?
H23B C23 H23C 109.5 . . ?
C8 C24 C25 131.3(10) . . ?
C8 C24 H24 114.3 . . ?
C25 C24 H24 114.3 . . ?
C26 C25 C30 115.2(10) . . ?
C26 C25 C24 127.1(10) . . ?
C30 C25 C24 117.6(11) . . ?
C27 C26 C25 123.0(10) . . ?
C27 C26 H26 118.5 . . ?
C25 C26 H26 118.5 . . ?
C26 C27 C28 121.0(11) . . ?
C26 C27 H27 119.5 . . ?
C28 C27 H27 119.5 . . ?
C29 C28 N2 124.1(10) . . ?
C29 C28 C27 115.8(10) . . ?
N2 C28 C27 120.1(12) . . ?
C28 C29 C30 123.4(10) . . ?
C28 C29 H29 118.3 . . ?
C30 C29 H29 118.3 . . ?
C29 C30 C25 121.5(11) . . ?
C29 C30 H30 119.2 . . ?
C25 C30 H30 119.2 . . ?
N2 C32 H32A 109.5 . . ?
N2 C32 H32B 109.5 . . ?
H32A C32 H32B 109.5 . . ?
N2 C32 H32C 109.5 . . ?
H32A C32 H32C 109.5 . . ?
H32B C32 H32C 109.5 . . ?
N2 C31 H31A 109.5 . . ?
N2 C31 H31B 109.5 . . ?
H31A C31 H31B 109.5 . . ?
N2 C31 H31C 109.5 . . ?
H31A C31 H31C 109.5 . . ?
H31B C31 H31C 109.5 . . ?

loop_
_geom_bond_atom_site_label_1
_geom_bond_atom_site_label_2
_geom_bond_distance
_geom_bond_site_symmetry_2
_geom_bond_publ_flag
O1 C2 1.190(11) . ?
O2 C2 1.348(12) . ?
O2 C3 1.423(11) . ?
O3 C5 1.416(11) . ?
O3 C4 1.417(11) . ?
O4 C7 1.380(12) . ?
O4 C6 1.442(11) . ?
O5 C7 1.196(12) . ?
O6 C9 1.172(11) . ?
O7 C9 1.341(12) . ?
O7 C10 1.441(11) . ?
O8 C11 1.374(13) . ?
O8 C12 1.433(12) . ?
O9 C14 1.346(13) . ?
O9 C13 1.465(12) . ?
O10 C14 1.191(12) . ?
N1 C19 1.394(13) . ?
N1 C22 1.423(13) . ?
N1 C23 1.458(13) . ?
N2 C28 1.373(13) . ?
N2 C31 1.421(12) . ?
N2 C32 1.474(12) . ?
C1 C15 1.319(14) . ?
C1 C2 1.466(15) . ?
C1 C14 1.476(15) . ?
C3 C4 1.481(13) . ?
C3 H3A 0.9700 . ?
C3 H3B 0.9700 . ?
C4 H4A 0.9700 . ?
C4 H4B 0.9700 . ?
C5 C6 1.519(13) . ?
C5 H5A 0.9700 . ?
C5 H5B 0.9700 . ?
C6 H6A 0.9700 . ?
C6 H6B 0.9700 . ?
C7 C8 1.469(14) . ?
C8 C24 1.350(13) . ?
C8 C9 1.471(14) . ?
C10 C11 1.476(15) . ?
C10 H10A 0.9700 . ?
C10 H10B 0.9700 . ?
C11 H11A 0.9700 . ?
C11 H11B 0.9700 . ?
C12 C13 1.490(15) . ?
C12 H12A 0.9700 . ?
C12 H12B 0.9700 . ?
C13 H13A 0.9700 . ?
C13 H13B 0.9700 . ?
C15 C16 1.479(15) . ?
C15 H15 0.9300 . ?
C16 C17 1.389(13) . ?
C16 C21 1.391(13) . ?
C17 C18 1.393(14) . ?
C17 H17 0.9300 . ?
C18 C19 1.375(14) . ?
C18 H18 0.9300 . ?
C19 C20 1.402(14) . ?
C20 C21 1.408(14) . ?
C20 H20 0.9300 . ?
C21 H21 0.9300 . ?
C22 H22A 0.9600 . ?
C22 H22B 0.9600 . ?
C22 H22C 0.9600 . ?
C23 H23A 0.9600 . ?
C23 H23B 0.9600 . ?
C23 H23C 0.9600 . ?
C24 C25 1.417(14) . ?
C24 H24 0.9300 . ?
C25 C26 1.380(13) . ?
C25 C30 1.410(13) . ?
C26 C27 1.375(13) . ?
C26 H26 0.9300 . ?
C27 C28 1.411(13) . ?
C27 H27 0.9300 . ?
C28 C29 1.364(13) . ?
C29 C30 1.365(14) . ?
C29 H29 0.9300 . ?
C30 H30 0.9300 . ?
C32 H32A 0.9600 . ?
C32 H32B 0.9600 . ?
C32 H32C 0.9600 . ?
C31 H31A 0.9600 . ?
C31 H31B 0.9600 . ?
C31 H31C 0.9600 . ?
